data_7052314
loop_
_publ_author_name
'Marras, Giovanni'
'Metrangolo, Pierangelo'
'Meyer, Franck'
'Pilati, Tullio'
'Resnati, Giuseppe'
'Vij, Ashwani'

_publ_section_title
;
 Solid state synthesis under supramolecular control of a 2D
 heterotetratopic self-complementary tecton tailored to halogen bonding
;
_journal_issue 10
_journal_name_full 'New Journal of Chemistry'
_journal_page_first 1397
_journal_paper_doi 10.1039/b605958a
_journal_volume 30
_journal_year 2006
_chemical_formula_moiety '(C32 H24 F8 I2 N2), 2(C H Cl3)'
_chemical_formula_sum 'C34 H26 Cl6 F8 I2 N2'
_chemical_formula_weight 1081.07
_chemical_name_common
;
1alpha,2alpha,3beta,4beta-1,3-bis(2,3,5,6-tetrafluoro-4-iodo-
phenyl)-2,4-bis(4-phenyl-dimethylamine)cyclobutane
;
_chemical_name_systematic
;
?
;
_space_group_IT_number 14
_symmetry_cell_setting monoclinic
_symmetry_space_group_name_Hall '-P 2yn'
_symmetry_space_group_name_H-M 'P 1 21/n 1'
_atom_sites_solution_hydrogens geom
_atom_sites_solution_primary direct
_atom_sites_solution_secondary difmap
_audit_creation_method SHELXL-97
_cell_angle_alpha 90.00
_cell_angle_beta 90.930(4)
_cell_angle_gamma 90.00
_cell_formula_units_Z 2
_cell_length_a 6.1825(8)
_cell_length_b 18.9953(15)
_cell_length_c 16.605(2)
_cell_measurement_reflns_used 8139
_cell_measurement_temperature 293(2)
_cell_measurement_theta_max 30.576
_cell_measurement_theta_min 2.459
_cell_volume 1949.8(4)
_computing_cell_refinement 'Bruker SMART'
_computing_data_collection 'Bruker SMART'
_computing_data_reduction 'Bruker SAINT'
_computing_molecular_graphics 'ORTEPIII (Burnett & Johnson,1996)'
_computing_publication_material 'SHELXL-97 (Sheldrick, 1997)'
_computing_structure_refinement 'SHELXL-97 (Sheldrick, 1997)'
_computing_structure_solution 'SIR-92 (Altomare et al., 1994)'
_diffrn_ambient_temperature 293(2)
_diffrn_measured_fraction_theta_full 0.972
_diffrn_measured_fraction_theta_max 0.972
_diffrn_measurement_device_type 'Bruker SMART CCD area detector'
_diffrn_measurement_method '\w and \f scans'
_diffrn_radiation_monochromator graphite
_diffrn_radiation_source 'fine-focus sealed tube'
_diffrn_radiation_type MoK\a
_diffrn_radiation_wavelength 0.71073
_diffrn_reflns_av_R_equivalents 0.0212
_diffrn_reflns_av_sigmaI/netI 0.0175
_diffrn_reflns_limit_h_max 8
_diffrn_reflns_limit_h_min -8
_diffrn_reflns_limit_k_max 27
_diffrn_reflns_limit_k_min -27
_diffrn_reflns_limit_l_max 23
_diffrn_reflns_limit_l_min -23
_diffrn_reflns_number 40089
_diffrn_reflns_theta_full 30.59
_diffrn_reflns_theta_max 30.59
_diffrn_reflns_theta_min 1.63
_diffrn_standards_decay_% 0.00
_exptl_absorpt_coefficient_mu 2.091
_exptl_absorpt_correction_T_max 1.000000
_exptl_absorpt_correction_T_min 0.830425
_exptl_absorpt_correction_type multi-scan
_exptl_absorpt_process_details
;
SADABS - Bruker/Siemens area detector absorption and other corrections - V2.03
;
_exptl_crystal_colour colourless
_exptl_crystal_density_diffrn 1.841
_exptl_crystal_density_method 'not measured'
_exptl_crystal_description Prism
_exptl_crystal_F_000 1048
_exptl_crystal_size_max 0.40
_exptl_crystal_size_mid 0.29
_exptl_crystal_size_min 0.17
_refine_diff_density_max 0.668
_refine_diff_density_min -0.471
_refine_diff_density_rms 0.081
_refine_ls_extinction_method none
_refine_ls_goodness_of_fit_ref 1.045
_refine_ls_hydrogen_treatment mixed
_refine_ls_matrix_type full
_refine_ls_number_parameters 279
_refine_ls_number_reflns 5976
_refine_ls_number_restraints 6
_refine_ls_restrained_S_all 1.045
_refine_ls_R_factor_all 0.0327
_refine_ls_R_factor_gt 0.0281
_refine_ls_shift/su_max 0.001
_refine_ls_shift/su_mean 0.000
_refine_ls_structure_factor_coef Fsqd
_refine_ls_weighting_details 'w=1/[\s^2^(Fo^2^)+(0.0440P)^2^+0.6752P] where P=(Fo^2^+2Fc^2^)/3'
_refine_ls_weighting_scheme calc
_refine_ls_wR_factor_gt 0.0770
_refine_ls_wR_factor_ref 0.0801
_reflns_number_gt 5206
_reflns_number_total 5976
_reflns_threshold_expression >2s\(I)
_cod_data_source_file b605958a.txt
_cod_data_source_block re143
_cod_depositor_comments
;
The following automatic conversions were performed:
'_symmetry_cell_setting' value 'Monoclinic' changed to 'monoclinic'
according to '/home/saulius/struct/CIF-dictionaries/cif_core.dic'
dictionary named 'cif_core.dic' version 2.4.1 from 2010-06-29.

Automatic conversion script
Id: cif_fix_enum 1527 2010-12-29 10:47:43Z saulius 
;
_cod_original_sg_symbol_H-M P21/n
_cod_database_code 7052314

loop_
_symmetry_equiv_pos_as_xyz
'x, y, z'
'-x+1/2, y+1/2, -z+1/2'
'-x, -y, -z'
'x-1/2, -y-1/2, z-1/2'

loop_
_atom_site_label
_atom_site_type_symbol
_atom_site_fract_x
_atom_site_fract_y
_atom_site_fract_z
_atom_site_U_iso_or_equiv
_atom_site_adp_type
_atom_site_occupancy
_atom_site_calc_flag
_atom_site_refinement_flags
_atom_site_disorder_assembly
_atom_site_disorder_group
I1 I -0.36432(2) 0.096010(6) 0.398511(7) 0.04766(6) Uani 1 d . . .
C1 C 0.0490(3) -0.00564(8) 0.06408(10) 0.0342(3) Uani 1 d . . .
H1 H 0.189(3) -0.0296(11) 0.0758(12) 0.034(5) Uiso 1 d . . .
C2 C -0.0925(3) -0.05008(8) 0.00480(10) 0.0343(3) Uani 1 d . . .
H2 H -0.246(3) -0.0481(11) 0.0186(12) 0.033(5) Uiso 1 d . . .
C3 C -0.0509(3) 0.01741(8) 0.14147(10) 0.0342(3) Uani 1 d . . .
C4 C 0.0522(3) 0.00639(9) 0.21550(11) 0.0376(3) Uani 1 d . . .
C5 C -0.0350(3) 0.02690(10) 0.28747(11) 0.0414(4) Uani 1 d . . .
C6 C -0.2334(3) 0.06022(9) 0.29060(11) 0.0409(4) Uani 1 d . . .
C7 C -0.3401(3) 0.07109(9) 0.21780(11) 0.0400(3) Uani 1 d . . .
C8 C -0.2520(3) 0.04967(9) 0.14618(10) 0.0377(3) Uani 1 d . . .
C9 C -0.0430(3) -0.12732(8) -0.00759(10) 0.0351(3) Uani 1 d . . .
C10 C 0.1358(4) -0.16179(10) 0.02339(16) 0.0553(5) Uani 1 d D . .
H10 H 0.237(4) -0.1367(14) 0.0507(17) 0.071(8) Uiso 1 d D . .
C11 C 0.1695(4) -0.23354(11) 0.01086(17) 0.0579(6) Uani 1 d D . .
H11 H 0.294(4) -0.2528(17) 0.032(2) 0.088(10) Uiso 1 d D . .
C12 C 0.0248(3) -0.27362(8) -0.03374(10) 0.0369(3) Uani 1 d . . .
C13 C -0.1572(4) -0.23939(10) -0.06389(14) 0.0513(5) Uani 1 d D . .
H13 H -0.258(4) -0.2639(14) -0.0929(16) 0.067(8) Uiso 1 d D . .
C14 C -0.1891(3) -0.16792(10) -0.05095(14) 0.0490(5) Uani 1 d D . .
H14 H -0.311(4) -0.1468(15) -0.0721(17) 0.072(8) Uiso 1 d D . .
N1 N 0.0545(3) -0.34668(8) -0.04388(10) 0.0424(3) Uani 1 d . . .
C15 C -0.0759(5) -0.38160(12) -0.10628(16) 0.0648(6) Uani 1 d . . .
H15A H -0.0412 -0.4308 -0.1073 0.097 Uiso 1 calc R . .
H15B H -0.0457 -0.3611 -0.1577 0.097 Uiso 1 calc R . .
H15C H -0.2266 -0.3758 -0.0948 0.097 Uiso 1 calc R . .
C16 C 0.2768(4) -0.37303(12) -0.0385(2) 0.0702(7) Uani 1 d . . .
H16A H 0.2770 -0.4231 -0.0463 0.105 Uiso 1 calc R . .
H16B H 0.3372 -0.3622 0.0137 0.105 Uiso 1 calc R . .
H16C H 0.3620 -0.3511 -0.0792 0.105 Uiso 1 calc R . .
F1 F 0.24531(19) -0.02670(7) 0.21801(7) 0.0518(3) Uani 1 d . . .
F2 F 0.0767(2) 0.01332(8) 0.35589(7) 0.0618(3) Uani 1 d . . .
F3 F -0.5331(2) 0.10377(7) 0.21602(9) 0.0546(3) Uani 1 d . . .
F4 F -0.3718(2) 0.05971(7) 0.07816(7) 0.0522(3) Uani 1 d . . .
C1A C 0.2549(3) 0.70552(9) 0.69060(11) 0.0643(17) Uani 0.50 d P A 1
H1A H 0.2844 0.7283 0.6390 0.11(5) Uiso 0.50 calc PR A 1
Cl1A Cl 0.1149(3) 0.62693(9) 0.66901(11) 0.0606(4) Uani 0.50 d PR A 1
Cl2A Cl 0.1041(3) 0.76512(9) 0.74757(11) 0.1278(13) Uani 0.50 d PR A 1
Cl3A Cl 0.5008(3) 0.68852(9) 0.73651(11) 0.1282(11) Uani 0.50 d PR A 1
C1B C 0.2242(4) 0.71999(12) 0.68189(15) 0.0659(17) Uani 0.50 d P B 2
H1B H 0.2719 0.7347 0.6285 0.10(4) Uiso 0.50 calc PR B 2
Cl1B Cl 0.1343(4) 0.63511(12) 0.67801(15) 0.1193(14) Uani 0.50 d PR B 2
Cl2B Cl 0.0079(4) 0.77088(12) 0.71090(15) 0.1056(8) Uani 0.50 d PR B 2
Cl3B Cl 0.4323(4) 0.72579(12) 0.74873(15) 0.1587(17) Uani 0.50 d PR B 2

loop_
_atom_site_aniso_label
_atom_site_aniso_U_11
_atom_site_aniso_U_22
_atom_site_aniso_U_33
_atom_site_aniso_U_23
_atom_site_aniso_U_13
_atom_site_aniso_U_12
I1 0.06292(10) 0.03971(8) 0.04067(8) -0.00548(4) 0.01095(6) -0.00119(5)
C1 0.0402(8) 0.0276(7) 0.0347(7) -0.0043(6) -0.0015(6) 0.0065(6)
C2 0.0396(8) 0.0280(7) 0.0354(7) -0.0040(6) 0.0000(6) 0.0042(6)
C3 0.0403(8) 0.0265(6) 0.0356(7) -0.0030(6) -0.0010(6) 0.0042(6)
C4 0.0398(8) 0.0331(7) 0.0399(8) -0.0033(6) -0.0034(6) 0.0057(6)
C5 0.0491(9) 0.0405(9) 0.0344(8) -0.0019(6) -0.0056(7) 0.0022(7)
C6 0.0503(9) 0.0354(8) 0.0372(8) -0.0048(6) 0.0028(7) 0.0010(7)
C7 0.0421(9) 0.0343(8) 0.0435(9) -0.0040(7) 0.0011(7) 0.0068(7)
C8 0.0422(8) 0.0337(7) 0.0369(8) -0.0033(6) -0.0055(6) 0.0069(6)
C9 0.0429(8) 0.0266(7) 0.0360(8) -0.0021(6) 0.0018(6) 0.0034(6)
C10 0.0566(11) 0.0331(9) 0.0752(15) -0.0102(9) -0.0244(11) 0.0053(8)
C11 0.0559(12) 0.0337(9) 0.0833(16) -0.0075(9) -0.0243(11) 0.0115(8)
C12 0.0475(9) 0.0274(7) 0.0359(8) -0.0005(6) 0.0064(6) 0.0019(6)
C13 0.0572(11) 0.0337(9) 0.0626(12) -0.0105(8) -0.0164(9) 0.0025(8)
C14 0.0519(10) 0.0333(8) 0.0613(12) -0.0076(8) -0.0175(9) 0.0069(7)
N1 0.0515(8) 0.0274(6) 0.0486(8) -0.0030(6) 0.0072(7) 0.0032(6)
C15 0.0987(19) 0.0386(10) 0.0571(13) -0.0105(10) -0.0012(12) -0.0007(11)
C16 0.0586(13) 0.0388(11) 0.114(2) -0.0050(12) 0.0175(14) 0.0118(9)
F1 0.0466(6) 0.0589(7) 0.0496(6) -0.0044(5) -0.0083(5) 0.0197(5)
F2 0.0690(8) 0.0784(9) 0.0374(6) -0.0023(6) -0.0125(5) 0.0169(7)
F3 0.0478(6) 0.0601(7) 0.0561(7) -0.0068(5) 0.0026(5) 0.0199(5)
F4 0.0546(6) 0.0608(7) 0.0409(6) -0.0057(5) -0.0108(5) 0.0223(6)
C1A 0.083(4) 0.048(3) 0.063(3) 0.015(2) 0.023(3) 0.002(3)
Cl1A 0.0675(9) 0.0488(7) 0.0658(9) -0.0090(7) 0.0088(7) -0.0100(6)
Cl2A 0.171(3) 0.0496(9) 0.166(3) -0.0193(13) 0.094(2) -0.0150(13)
Cl3A 0.0905(14) 0.188(3) 0.1053(17) 0.0041(19) -0.0234(12) -0.0222(18)
C1B 0.083(4) 0.045(3) 0.069(4) 0.017(3) 0.005(3) -0.015(3)
Cl1B 0.163(3) 0.0799(16) 0.116(2) -0.0387(15) 0.036(2) -0.0396(17)
Cl2B 0.1126(17) 0.0736(11) 0.132(2) -0.0006(12) 0.0401(15) -0.0094(11)
Cl3B 0.146(3) 0.140(3) 0.187(3) 0.047(2) -0.084(3) -0.053(2)

loop_
_atom_type_symbol
_atom_type_description
_atom_type_scat_dispersion_real
_atom_type_scat_dispersion_imag
_atom_type_scat_source
C C 0.0033 0.0016 'International Tables Vol C Tables 4.2.6.8 and 6.1.1.4'
H H 0.0000 0.0000 'International Tables Vol C Tables 4.2.6.8 and 6.1.1.4'
N N 0.0061 0.0033 'International Tables Vol C Tables 4.2.6.8 and 6.1.1.4'
F F 0.0171 0.0103 'International Tables Vol C Tables 4.2.6.8 and 6.1.1.4'
Cl Cl 0.1484 0.1585 'International Tables Vol C Tables 4.2.6.8 and 6.1.1.4'
I I -0.4742 1.8119 'International Tables Vol C Tables 4.2.6.8 and 6.1.1.4'

loop_
_geom_angle_atom_site_label_1
_geom_angle_atom_site_label_2
_geom_angle_atom_site_label_3
_geom_angle
_geom_angle_site_symmetry_1
_geom_angle_site_symmetry_3
_geom_angle_publ_flag
C3 C1 C2 117.75(14) . . ?
C3 C1 C2 120.03(13) . 3 ?
C2 C1 C2 90.34(12) . 3 ?
C3 C1 H1 109.6(12) . . ?
C2 C1 H1 110.8(12) . . ?
C2 C1 H1 106.8(12) 3 . ?
C9 C2 C1 119.96(13) . . ?
C9 C2 C1 120.82(14) . 3 ?
C1 C2 C1 89.66(12) . 3 ?
C9 C2 H2 105.5(12) . . ?
C1 C2 H2 111.6(12) . . ?
C1 C2 H2 108.6(12) 3 . ?
C8 C3 C4 114.46(15) . . ?
C8 C3 C1 123.93(15) . . ?
C4 C3 C1 121.59(14) . . ?
F1 C4 C5 117.65(15) . . ?
F1 C4 C3 119.33(15) . . ?
C5 C4 C3 123.01(16) . . ?
F2 C5 C4 118.48(17) . . ?
F2 C5 C6 119.99(17) . . ?
C4 C5 C6 121.53(16) . . ?
C5 C6 C7 116.53(16) . . ?
C5 C6 I1 122.49(13) . . ?
C7 C6 I1 120.95(14) . . ?
F3 C7 C8 118.71(16) . . ?
F3 C7 C6 119.91(17) . . ?
C8 C7 C6 121.38(16) . . ?
F4 C8 C7 117.39(15) . . ?
F4 C8 C3 119.54(15) . . ?
C7 C8 C3 123.06(16) . . ?
C10 C9 C14 116.32(16) . . ?
C10 C9 C2 124.96(15) . . ?
C14 C9 C2 118.69(15) . . ?
C9 C10 C11 121.99(18) . . ?
C9 C10 H10 118.8(19) . . ?
C11 C10 H10 119.1(19) . . ?
C12 C11 C10 121.44(18) . . ?
C12 C11 H11 121(2) . . ?
C10 C11 H11 117(2) . . ?
C11 C12 C13 116.75(16) . . ?
C11 C12 N1 121.46(17) . . ?
C13 C12 N1 121.68(17) . . ?
C12 C13 C14 121.26(18) . . ?
C12 C13 H13 119.8(18) . . ?
C14 C13 H13 118.9(18) . . ?
C9 C14 C13 122.22(18) . . ?
C9 C14 H14 118.8(19) . . ?
C13 C14 H14 119.0(19) . . ?
C12 N1 C15 117.36(17) . . ?
C12 N1 C16 116.95(17) . . ?
C15 N1 C16 113.3(2) . . ?
N1 C15 H15A 109.5 . . ?
N1 C15 H15B 109.5 . . ?
H15A C15 H15B 109.5 . . ?
N1 C15 H15C 109.5 . . ?
H15A C15 H15C 109.5 . . ?
H15B C15 H15C 109.5 . . ?
N1 C16 H16A 109.5 . . ?
N1 C16 H16B 109.5 . . ?
H16A C16 H16B 109.5 . . ?
N1 C16 H16C 109.5 . . ?
H16A C16 H16C 109.5 . . ?
H16B C16 H16C 109.5 . . ?
Cl3A C1A Cl2A 110.9 . . ?
Cl3A C1A Cl1A 111.1 . . ?
Cl2A C1A Cl1A 113.2 . . ?
Cl3A C1A H1A 107.1 . . ?
Cl2A C1A H1A 107.1 . . ?
Cl1A C1A H1A 107.1 . . ?
Cl3B C1B Cl1B 109.3 . . ?
Cl3B C1B Cl2B 111.4 . . ?
Cl1B C1B Cl2B 106.7 . . ?
Cl3B C1B H1B 109.8 . . ?
Cl1B C1B H1B 109.8 . . ?
Cl2B C1B H1B 109.8 . . ?

loop_
_geom_bond_atom_site_label_1
_geom_bond_atom_site_label_2
_geom_bond_distance
_geom_bond_site_symmetry_2
_geom_bond_publ_flag
I1 C6 2.0918(18) . ?
C1 C3 1.500(2) . ?
C1 C2 1.555(2) . ?
C1 C2 1.585(2) 3 ?
C1 H1 1.00(2) . ?
C2 C9 1.514(2) . ?
C2 C1 1.585(2) 3 ?
C2 H2 0.98(2) . ?
C3 C8 1.390(2) . ?
C3 C4 1.391(2) . ?
C4 F1 1.349(2) . ?
C4 C5 1.375(3) . ?
C5 F2 1.345(2) . ?
C5 C6 1.382(3) . ?
C6 C7 1.383(3) . ?
C7 F3 1.345(2) . ?
C7 C8 1.377(2) . ?
C8 F4 1.3543(19) . ?
C9 C10 1.377(3) . ?
C9 C14 1.381(2) . ?
C10 C11 1.395(3) . ?
C10 H10 0.902(19) . ?
C11 C12 1.381(3) . ?
C11 H11 0.917(19) . ?
C12 C13 1.386(3) . ?
C12 N1 1.410(2) . ?
C13 C14 1.389(3) . ?
C13 H13 0.911(18) . ?
C14 H14 0.919(18) . ?
N1 C15 1.462(3) . ?
N1 C16 1.464(3) . ?
C15 H15A 0.9600 . ?
C15 H15B 0.9600 . ?
C15 H15C 0.9600 . ?
C16 H16A 0.9600 . ?
C16 H16B 0.9600 . ?
C16 H16C 0.9600 . ?
C1A Cl3A 1.7202 . ?
C1A Cl2A 1.7535 . ?
C1A Cl1A 1.7598 . ?
C1A H1A 0.9800 . ?
C1B Cl3B 1.6891 . ?
C1B Cl1B 1.7063 . ?
C1B Cl2B 1.7251 . ?
C1B H1B 0.9800 . ?

loop_
_geom_torsion_atom_site_label_1
_geom_torsion_atom_site_label_2
_geom_torsion_atom_site_label_3
_geom_torsion_atom_site_label_4
_geom_torsion
_geom_torsion_site_symmetry_1
_geom_torsion_site_symmetry_2
_geom_torsion_site_symmetry_3
_geom_torsion_site_symmetry_4
_geom_torsion_publ_flag
C3 C1 C2 C9 -109.33(17) . . . . ?
C2 C1 C2 C9 126.02(18) 3 . . . ?
C3 C1 C2 C1 124.65(16) . . . 3 ?
C2 C1 C2 C1 0.0 3 . . 3 ?
C2 C1 C3 C8 -49.3(2) . . . . ?
C2 C1 C3 C8 58.9(2) 3 . . . ?
C2 C1 C3 C4 129.41(17) . . . . ?
C2 C1 C3 C4 -122.42(18) 3 . . . ?
C8 C3 C4 F1 177.83(16) . . . . ?
C1 C3 C4 F1 -1.0(3) . . . . ?
C8 C3 C4 C5 -1.2(3) . . . . ?
C1 C3 C4 C5 179.97(17) . . . . ?
F1 C4 C5 F2 0.4(3) . . . . ?
C3 C4 C5 F2 179.44(17) . . . . ?
F1 C4 C5 C6 -179.09(17) . . . . ?
C3 C4 C5 C6 0.0(3) . . . . ?
F2 C5 C6 C7 -178.78(17) . . . . ?
C4 C5 C6 C7 0.7(3) . . . . ?
F2 C5 C6 I1 3.3(3) . . . . ?
C4 C5 C6 I1 -177.26(14) . . . . ?
C5 C6 C7 F3 -179.41(17) . . . . ?
I1 C6 C7 F3 -1.5(3) . . . . ?
C5 C6 C7 C8 0.0(3) . . . . ?
I1 C6 C7 C8 177.95(14) . . . . ?
F3 C7 C8 F4 -3.4(3) . . . . ?
C6 C7 C8 F4 177.21(17) . . . . ?
F3 C7 C8 C3 178.05(17) . . . . ?
C6 C7 C8 C3 -1.4(3) . . . . ?
C4 C3 C8 F4 -176.63(16) . . . . ?
C1 C3 C8 F4 2.1(3) . . . . ?
C4 C3 C8 C7 1.9(3) . . . . ?
C1 C3 C8 C7 -179.34(17) . . . . ?
C1 C2 C9 C10 -7.4(3) . . . . ?
C1 C2 C9 C10 102.2(2) 3 . . . ?
C1 C2 C9 C14 170.47(18) . . . . ?
C1 C2 C9 C14 -79.9(2) 3 . . . ?
C14 C9 C10 C11 0.8(4) . . . . ?
C2 C9 C10 C11 178.8(2) . . . . ?
C9 C10 C11 C12 0.3(4) . . . . ?
C10 C11 C12 C13 -1.3(4) . . . . ?
C10 C11 C12 N1 -177.6(2) . . . . ?
C11 C12 C13 C14 1.3(3) . . . . ?
N1 C12 C13 C14 177.5(2) . . . . ?
C10 C9 C14 C13 -0.9(3) . . . . ?
C2 C9 C14 C13 -179.0(2) . . . . ?
C12 C13 C14 C9 -0.2(4) . . . . ?
C11 C12 N1 C15 -166.2(2) . . . . ?
C13 C12 N1 C15 17.8(3) . . . . ?
C11 C12 N1 C16 -26.5(3) . . . . ?
C13 C12 N1 C16 157.4(2) . . . . ?
